data_4324329
loop_
_publ_author_name
'Garam Park'
'Hojin Yang'
'Tae Ho Kim'
'Jineun Kim'

_publ_contact_author_address
; 
Department of Chemistry(BK21)and Research Institute of Natural Science 
Jinju 660-701, Republic of Korea 
;
_publ_contact_author_email jekim@gnu.ac.kr
_publ_contact_author_fax +82-55-758-5532
_publ_contact_author_name 'Jineun Kim'
_publ_contact_author_phone +82-55-751-6024
_publ_section_title
;
 Copper(I) Coordination Polymers of
 N,N'-Bis[3-(methylthio)propyl]pyromellitic Diimide: Crystal
 Transformation and Solvatochromism by Halogen-\p Interactions
;
_journal_name_full 'Inorganic Chemistry'
_journal_page_first 961
_journal_page_last 968
_journal_paper_doi 10.1021/ic101562p
_journal_volume 50
_journal_year 2011
_chemical_formula_sum 'C19 H22 Cl2 Cu I N2 O4 S2'
_chemical_formula_weight 667.85
_chemical_name_systematic
;
 ?
;
_space_group_IT_number 2
_symmetry_cell_setting triclinic
_symmetry_space_group_name_Hall '-P 1'
_symmetry_space_group_name_H-M 'P -1'
_atom_sites_solution_hydrogens geom
_atom_sites_solution_primary direct
_atom_sites_solution_secondary difmap
_audit_creation_method SHELXTL
_cell_angle_alpha 88.6690(10)
_cell_angle_beta 78.3370(10)
_cell_angle_gamma 87.5330(10)
_cell_formula_units_Z 2
_cell_length_a 9.4682(7)
_cell_length_b 10.0563(7)
_cell_length_c 13.0343(9)
_cell_measurement_reflns_used 4018
_cell_measurement_temperature 173(2)
_cell_measurement_theta_max 28.17
_cell_measurement_theta_min 2.44
_cell_volume 1214.18(15)
_computing_cell_refinement 'Bruker SMART'
_computing_data_collection 'Bruker SMART'
_computing_data_reduction 'Bruker SAINT'
_computing_molecular_graphics 'Bruker SHELXTL'
_computing_publication_material 'Bruker SHELXTL'
_computing_structure_refinement 'Bruker SHELXTL'
_computing_structure_solution 'Bruker SHELXTL'
_diffrn_ambient_temperature 173(2)
_diffrn_measured_fraction_theta_full 0.973
_diffrn_measured_fraction_theta_max 0.973
_diffrn_measurement_device_type 'CCD area detector'
_diffrn_measurement_method 'phi and omega scans'
_diffrn_radiation_monochromator graphite
_diffrn_radiation_source 'fine-focus sealed tube'
_diffrn_radiation_type MoK\a
_diffrn_radiation_wavelength 0.71073
_diffrn_reflns_av_R_equivalents 0.0176
_diffrn_reflns_av_sigmaI/netI 0.0355
_diffrn_reflns_limit_h_max 12
_diffrn_reflns_limit_h_min -12
_diffrn_reflns_limit_k_max 9
_diffrn_reflns_limit_k_min -12
_diffrn_reflns_limit_l_max 16
_diffrn_reflns_limit_l_min -16
_diffrn_reflns_number 7519
_diffrn_reflns_theta_full 27.00
_diffrn_reflns_theta_max 27.00
_diffrn_reflns_theta_min 1.60
_exptl_absorpt_coefficient_mu 2.591
_exptl_absorpt_correction_T_max 0.6972
_exptl_absorpt_correction_T_min 0.4641
_exptl_absorpt_correction_type multi-scan
_exptl_absorpt_process_details 'SADABS (Sheldrick, 1996)'
_exptl_crystal_colour red
_exptl_crystal_density_diffrn 1.827
_exptl_crystal_description block
_exptl_crystal_F_000 660
_exptl_crystal_size_max 0.35
_exptl_crystal_size_mid 0.25
_exptl_crystal_size_min 0.15
_refine_diff_density_max 0.651
_refine_diff_density_min -0.552
_refine_diff_density_rms 0.133
_refine_ls_extinction_method none
_refine_ls_goodness_of_fit_ref 1.108
_refine_ls_hydrogen_treatment constr
_refine_ls_matrix_type full
_refine_ls_number_parameters 301
_refine_ls_number_reflns 5146
_refine_ls_number_restraints 0
_refine_ls_restrained_S_all 1.108
_refine_ls_R_factor_all 0.0402
_refine_ls_R_factor_gt 0.0283
_refine_ls_shift/su_max 0.001
_refine_ls_shift/su_mean <0.001
_refine_ls_structure_factor_coef Fsqd
_refine_ls_weighting_details 'calc w=1/[\s^2^(Fo^2^)+(0.0447P)^2^+0.0000P] where P=(Fo^2^+2Fc^2^)/3'
_refine_ls_weighting_scheme calc
_refine_ls_wR_factor_gt 0.0702
_refine_ls_wR_factor_ref 0.0826
_reflns_number_gt 4329
_reflns_number_total 5146
_reflns_threshold_expression I>2\s(I)
_cod_data_source_file ic101562p_si_002_5.cif
_cod_data_source_block 4
_cod_database_code 4324329

loop_
_symmetry_equiv_pos_as_xyz
'x, y, z'
'-x, -y, -z'

loop_
_atom_site_label
_atom_site_type_symbol
_atom_site_fract_x
_atom_site_fract_y
_atom_site_fract_z
_atom_site_U_iso_or_equiv
_atom_site_adp_type
_atom_site_occupancy
_atom_site_symmetry_multiplicity
_atom_site_calc_flag
_atom_site_refinement_flags
_atom_site_disorder_assembly
_atom_site_disorder_group
Cu1 Cu 0.51388(4) 0.63356(4) 0.97602(3) 0.02577(11) Uani 1 1 d . . .
I1 I 0.35286(2) 0.55445(2) 1.154144(16) 0.02555(8) Uani 1 1 d . . .
Cl1 Cl 0.66140(14) 0.37533(14) 0.50023(12) 0.0701(4) Uani 1 1 d . . .
Cl2 Cl 0.43766(15) 0.18299(17) 0.53390(12) 0.0778(4) Uani 1 1 d . . .
S1 S 0.70444(9) 0.74699(8) 1.01666(6) 0.02198(17) Uani 1 1 d . . .
S2 S 0.38207(10) 0.77592(9) 0.88583(7) 0.0311(2) Uani 1 1 d . . .
O1 O 0.6889(2) 1.0998(3) 0.71837(18) 0.0311(6) Uani 1 1 d . . .
O2 O 1.1521(2) 0.9863(2) 0.74748(17) 0.0249(5) Uani 1 1 d . . .
O3 O -0.0596(3) 0.7299(2) 0.73215(18) 0.0316(6) Uani 1 1 d . A .
O4 O 0.1202(3) 0.3001(2) 0.71786(19) 0.0350(6) Uani 1 1 d . . .
N1 N 0.9134(3) 1.0555(3) 0.75887(19) 0.0205(5) Uani 1 1 d . . .
N2 N 0.0400(3) 0.5188(3) 0.7500(2) 0.0232(6) Uani 1 1 d . A .
C1 C 0.6376(4) 0.8241(4) 1.1422(3) 0.0299(8) Uani 1 1 d . . .
H1A H 0.7112 0.8811 1.1587 0.045 Uiso 1 1 calc R . .
H1B H 0.6157 0.7549 1.1966 0.045 Uiso 1 1 calc R . .
H1C H 0.5498 0.8780 1.1393 0.045 Uiso 1 1 calc R . .
C2 C 0.7266(3) 0.8915(3) 0.9300(2) 0.0224(7) Uani 1 1 d . . .
H2A H 0.7397 0.8624 0.8565 0.027 Uiso 1 1 calc R . .
H2B H 0.6384 0.9499 0.9455 0.027 Uiso 1 1 calc R . .
C3 C 0.8571(3) 0.9700(3) 0.9428(2) 0.0209(6) Uani 1 1 d . . .
H3A H 0.8432 0.9994 1.0162 0.025 Uiso 1 1 calc R . .
H3B H 0.9448 0.9107 0.9284 0.025 Uiso 1 1 calc R . .
C4 C 0.8797(4) 1.0909(3) 0.8702(2) 0.0227(7) Uani 1 1 d . . .
H4A H 0.7913 1.1494 0.8836 0.027 Uiso 1 1 calc R . .
H4B H 0.9597 1.1418 0.8861 0.027 Uiso 1 1 calc R . .
C5 C 0.8162(3) 1.0684(3) 0.6923(2) 0.0221(7) Uani 1 1 d . . .
C6 C 0.8992(3) 1.0344(3) 0.5857(2) 0.0201(6) Uani 1 1 d . . .
C7 C 1.0405(3) 0.9996(3) 0.5943(2) 0.0193(6) Uani 1 1 d . . .
C8 C 1.0505(3) 1.0108(3) 0.7070(2) 0.0198(6) Uani 1 1 d . . .
C9 C 0.8530(3) 1.0360(3) 0.4910(2) 0.0213(6) Uani 1 1 d . . .
H9 H 0.7566 1.0596 0.4854 0.026 Uiso 1 1 calc R . .
C10 C 0.4735(5) 0.7886(5) 0.7517(3) 0.0484(11) Uani 1 1 d . A .
H10A H 0.4981 0.6992 0.7235 0.073 Uiso 1 1 calc R . .
H10B H 0.5620 0.8374 0.7472 0.073 Uiso 1 1 calc R . .
H10C H 0.4104 0.8362 0.7109 0.073 Uiso 1 1 calc R . .
C11 C 0.2087(5) 0.7145(4) 0.8803(4) 0.0278(13) Uani 0.773(9) 1 d P A 1
H11A H 0.1392 0.7413 0.9446 0.033 Uiso 0.773(9) 1 calc PR A 1
H11B H 0.1751 0.7570 0.8198 0.033 Uiso 0.773(9) 1 calc PR A 1
C12 C 0.2081(5) 0.5648(5) 0.8702(4) 0.0256(13) Uani 0.773(9) 1 d P A 1
H12A H 0.2351 0.5212 0.9328 0.031 Uiso 0.773(9) 1 calc PR A 1
H12B H 0.2806 0.5363 0.8079 0.031 Uiso 0.773(9) 1 calc PR A 1
C11' C 0.2740(18) 0.6439(18) 0.8251(14) 0.036(5) Uani 0.227(9) 1 d P A 2
H11C H 0.2695 0.6693 0.7520 0.043 Uiso 0.227(9) 1 calc PR A 2
H11D H 0.3226 0.5547 0.8251 0.043 Uiso 0.227(9) 1 calc PR A 2
C12' C 0.1301(18) 0.6417(18) 0.8890(12) 0.032(5) Uani 0.227(9) 1 d P A 2
H12C H 0.0746 0.7243 0.8769 0.038 Uiso 0.227(9) 1 calc PR A 2
H12D H 0.1353 0.6363 0.9641 0.038 Uiso 0.227(9) 1 calc PR A 2
C13 C 0.0551(4) 0.5201(4) 0.8594(3) 0.0296(8) Uani 1 1 d . . .
H13A H 0.0393 0.4299 0.8905 0.035 Uiso 0.773(9) 1 calc PR A 1
H13B H -0.0197 0.5817 0.8989 0.035 Uiso 0.773(9) 1 calc PR A 1
H13C H 0.1107 0.4387 0.8740 0.035 Uiso 0.227(9) 1 calc PR A 2
H13D H -0.0421 0.5168 0.9048 0.035 Uiso 0.227(9) 1 calc PR A 2
C14 C -0.0191(3) 0.6217(3) 0.6969(2) 0.0231(7) Uani 1 1 d . . .
C15 C -0.0180(3) 0.5707(3) 0.5901(2) 0.0201(6) Uani 1 1 d . A .
C16 C 0.0388(3) 0.4412(3) 0.5848(2) 0.0211(6) Uani 1 1 d . . .
C17 C 0.0731(3) 0.4050(3) 0.6894(3) 0.0238(7) Uani 1 1 d . A .
C18 C -0.0595(3) 0.6348(3) 0.5050(2) 0.0218(7) Uani 1 1 d . . .
H18 H -0.0988 0.7235 0.5078 0.026 Uiso 1 1 calc R A .
C19 C 0.5156(4) 0.3103(4) 0.5895(3) 0.0423(10) Uani 1 1 d . . .
H19A H 0.5496 0.2752 0.6522 0.051 Uiso 1 1 calc R . .
H19B H 0.4420 0.3823 0.6120 0.051 Uiso 1 1 calc R . .

loop_
_atom_site_aniso_label
_atom_site_aniso_U_11
_atom_site_aniso_U_22
_atom_site_aniso_U_33
_atom_site_aniso_U_23
_atom_site_aniso_U_13
_atom_site_aniso_U_12
Cu1 0.0302(2) 0.0237(2) 0.0254(2) -0.00165(17) -0.00933(17) -0.00428(18)
I1 0.02746(13) 0.02356(12) 0.02488(12) -0.00392(8) -0.00270(8) -0.00287(9)
Cl1 0.0463(7) 0.0641(8) 0.0924(10) 0.0219(7) 0.0032(6) -0.0109(6)
Cl2 0.0615(8) 0.0964(11) 0.0756(9) -0.0171(8) -0.0063(7) -0.0320(8)
S1 0.0236(4) 0.0205(4) 0.0230(4) -0.0016(3) -0.0069(3) -0.0021(3)
S2 0.0288(5) 0.0295(5) 0.0372(5) 0.0062(4) -0.0117(4) -0.0038(4)
O1 0.0226(13) 0.0436(15) 0.0257(13) -0.0039(11) -0.0025(10) 0.0067(11)
O2 0.0261(12) 0.0271(12) 0.0239(12) -0.0008(9) -0.0108(9) 0.0008(10)
O3 0.0482(15) 0.0228(13) 0.0245(12) -0.0056(10) -0.0084(11) -0.0015(11)
O4 0.0495(16) 0.0272(13) 0.0313(14) 0.0022(11) -0.0165(12) 0.0048(12)
N1 0.0232(13) 0.0212(14) 0.0165(13) -0.0014(10) -0.0027(10) -0.0013(11)
N2 0.0258(14) 0.0242(14) 0.0215(14) -0.0016(11) -0.0083(11) -0.0050(12)
C1 0.0336(19) 0.036(2) 0.0198(16) -0.0031(14) -0.0033(14) -0.0095(16)
C2 0.0207(16) 0.0276(17) 0.0199(16) 0.0003(13) -0.0059(12) -0.0029(13)
C3 0.0208(15) 0.0244(16) 0.0183(15) 0.0006(12) -0.0056(12) -0.0039(13)
C4 0.0270(17) 0.0245(17) 0.0162(15) -0.0049(12) -0.0023(12) -0.0042(14)
C5 0.0241(17) 0.0229(16) 0.0182(15) -0.0009(12) -0.0012(12) -0.0023(13)
C6 0.0203(15) 0.0194(16) 0.0197(15) -0.0002(12) -0.0019(12) -0.0011(12)
C7 0.0211(15) 0.0193(15) 0.0185(15) 0.0030(12) -0.0065(12) -0.0005(12)
C8 0.0260(16) 0.0146(15) 0.0191(15) 0.0015(12) -0.0053(12) -0.0031(12)
C9 0.0188(15) 0.0207(16) 0.0252(17) 0.0002(13) -0.0067(12) -0.0007(13)
C10 0.055(3) 0.064(3) 0.028(2) 0.010(2) -0.0138(19) 0.002(2)
C11 0.027(3) 0.019(2) 0.041(3) -0.004(2) -0.015(2) 0.000(2)
C12 0.032(3) 0.021(3) 0.027(2) -0.0022(19) -0.0127(19) 0.001(2)
C11' 0.035(10) 0.036(11) 0.038(10) -0.017(8) -0.008(8) -0.002(8)
C12' 0.031(10) 0.040(11) 0.026(8) -0.011(7) -0.009(7) 0.001(9)
C13 0.037(2) 0.034(2) 0.0214(17) 0.0043(14) -0.0125(14) -0.0104(16)
C14 0.0252(17) 0.0233(17) 0.0217(16) -0.0006(13) -0.0058(13) -0.0061(13)
C15 0.0223(16) 0.0177(15) 0.0207(15) -0.0014(12) -0.0047(12) -0.0044(12)
C16 0.0201(15) 0.0213(16) 0.0227(16) 0.0024(13) -0.0061(12) -0.0025(13)
C17 0.0222(16) 0.0248(17) 0.0260(17) 0.0031(13) -0.0081(13) -0.0049(13)
C18 0.0260(17) 0.0159(15) 0.0235(16) -0.0013(12) -0.0055(13) 0.0010(13)
C19 0.041(2) 0.047(2) 0.037(2) 0.0038(18) -0.0043(18) 0.0024(19)

loop_
_atom_type_symbol
_atom_type_description
_atom_type_scat_dispersion_real
_atom_type_scat_dispersion_imag
_atom_type_scat_source
C C 0.0033 0.0016 'International Tables Vol C Tables 4.2.6.8 and 6.1.1.4'
H H 0.0000 0.0000 'International Tables Vol C Tables 4.2.6.8 and 6.1.1.4'
N N 0.0061 0.0033 'International Tables Vol C Tables 4.2.6.8 and 6.1.1.4'
O O 0.0106 0.0060 'International Tables Vol C Tables 4.2.6.8 and 6.1.1.4'
S S 0.1246 0.1234 'International Tables Vol C Tables 4.2.6.8 and 6.1.1.4'
Cu Cu 0.3201 1.2651 'International Tables Vol C Tables 4.2.6.8 and 6.1.1.4'
I I -0.4742 1.8119 'International Tables Vol C Tables 4.2.6.8 and 6.1.1.4'
Cl Cl 0.1484 0.1585 'International Tables Vol C Tables 4.2.6.8 and 6.1.1.4'

loop_
_geom_angle_atom_site_label_1
_geom_angle_atom_site_label_2
_geom_angle_atom_site_label_3
_geom_angle
_geom_angle_site_symmetry_1
_geom_angle_site_symmetry_3
S2 Cu1 S1 109.15(3) . .
S2 Cu1 I1 110.58(3) . .
S1 Cu1 I1 107.35(3) . .
S2 Cu1 I1 108.75(3) . 2_667
S1 Cu1 I1 103.16(3) . 2_667
I1 Cu1 I1 117.386(16) . 2_667
S2 Cu1 Cu1 130.33(3) . 2_667
S1 Cu1 Cu1 120.37(3) . 2_667
I1 Cu1 Cu1 59.325(16) . 2_667
I1 Cu1 Cu1 58.061(15) 2_667 2_667
Cu1 I1 Cu1 62.614(16) . 2_667
C1 S1 C2 101.22(16) . .
C1 S1 Cu1 106.83(12) . .
C2 S1 Cu1 105.94(10) . .
C10 S2 C11 104.6(2) . .
C10 S2 C11' 81.1(6) . .
C11 S2 C11' 33.4(5) . .
C10 S2 Cu1 109.43(15) . .
C11 S2 Cu1 112.74(16) . .
C11' S2 Cu1 99.6(6) . .
C5 N1 C8 112.3(2) . .
C5 N1 C4 124.4(3) . .
C8 N1 C4 123.3(3) . .
C14 N2 C17 112.0(3) . .
C14 N2 C13 126.0(3) . .
C17 N2 C13 121.8(3) . .
S1 C1 H1A 109.5 . .
S1 C1 H1B 109.5 . .
H1A C1 H1B 109.5 . .
S1 C1 H1C 109.5 . .
H1A C1 H1C 109.5 . .
H1B C1 H1C 109.5 . .
C3 C2 S1 111.4(2) . .
C3 C2 H2A 109.4 . .
S1 C2 H2A 109.4 . .
C3 C2 H2B 109.4 . .
S1 C2 H2B 109.4 . .
H2A C2 H2B 108.0 . .
C4 C3 C2 112.7(3) . .
C4 C3 H3A 109.1 . .
C2 C3 H3A 109.1 . .
C4 C3 H3B 109.1 . .
C2 C3 H3B 109.1 . .
H3A C3 H3B 107.8 . .
N1 C4 C3 112.8(3) . .
N1 C4 H4A 109.0 . .
C3 C4 H4A 109.0 . .
N1 C4 H4B 109.0 . .
C3 C4 H4B 109.0 . .
H4A C4 H4B 107.8 . .
O1 C5 N1 125.5(3) . .
O1 C5 C6 128.2(3) . .
N1 C5 C6 106.3(3) . .
C9 C6 C7 123.0(3) . .
C9 C6 C5 129.2(3) . .
C7 C6 C5 107.8(3) . .
C9 C7 C6 122.7(3) 2_776 .
C9 C7 C8 129.3(3) 2_776 .
C6 C7 C8 108.0(3) . .
O2 C8 N1 125.5(3) . .
O2 C8 C7 128.9(3) . .
N1 C8 C7 105.6(3) . .
C7 C9 C6 114.3(3) 2_776 .
C7 C9 H9 122.9 2_776 .
C6 C9 H9 122.9 . .
S2 C10 H10A 109.5 . .
S2 C10 H10B 109.5 . .
H10A C10 H10B 109.5 . .
S2 C10 H10C 109.5 . .
H10A C10 H10C 109.5 . .
H10B C10 H10C 109.5 . .
C12 C11 S2 114.0(3) . .
C12 C11 H11A 108.8 . .
S2 C11 H11A 108.8 . .
C12 C11 H11B 108.8 . .
S2 C11 H11B 108.8 . .
H11A C11 H11B 107.7 . .
C11 C12 C13 110.7(4) . .
C11 C12 H12A 109.5 . .
C13 C12 H12A 109.5 . .
C11 C12 H12B 109.5 . .
C13 C12 H12B 109.5 . .
H12A C12 H12B 108.1 . .
C12' C11' S2 107.5(11) . .
C12' C11' H11C 110.2 . .
S2 C11' H11C 110.2 . .
C12' C11' H11D 110.2 . .
S2 C11' H11D 110.2 . .
H11C C11' H11D 108.5 . .
C11' C12' C13 108.6(12) . .
C11' C12' H12C 110.0 . .
C13 C12' H12C 110.0 . .
C11' C12' H12D 110.0 . .
C13 C12' H12D 110.0 . .
H12C C12' H12D 108.4 . .
N2 C13 C12' 114.6(7) . .
N2 C13 C12 111.9(3) . .
C12' C13 C12 39.3(6) . .
N2 C13 H13A 109.2 . .
C12' C13 H13A 133.5 . .
C12 C13 H13A 109.2 . .
N2 C13 H13B 109.2 . .
C12' C13 H13B 71.8 . .
C12 C13 H13B 109.2 . .
H13A C13 H13B 107.9 . .
N2 C13 H13C 108.6 . .
C12' C13 H13C 108.6 . .
C12 C13 H13C 73.1 . .
H13A C13 H13C 39.9 . .
H13B C13 H13C 137.4 . .
N2 C13 H13D 108.6 . .
C12' C13 H13D 108.6 . .
C12 C13 H13D 136.7 . .
H13A C13 H13D 69.8 . .
H13B C13 H13D 41.0 . .
H13C C13 H13D 107.6 . .
O3 C14 N2 125.4(3) . .
O3 C14 C15 128.6(3) . .
N2 C14 C15 106.0(3) . .
C16 C15 C18 122.1(3) . .
C16 C15 C14 108.3(3) . .
C18 C15 C14 129.6(3) . .
C15 C16 C18 123.5(3) . 2_566
C15 C16 C17 107.7(3) . .
C18 C16 C17 128.8(3) 2_566 .
O4 C17 N2 125.7(3) . .
O4 C17 C16 128.4(3) . .
N2 C17 C16 106.0(3) . .
C15 C18 C16 114.5(3) . 2_566
C15 C18 H18 122.8 . .
C16 C18 H18 122.8 2_566 .
Cl2 C19 Cl1 111.4(2) . .
Cl2 C19 H19A 109.4 . .
Cl1 C19 H19A 109.4 . .
Cl2 C19 H19B 109.4 . .
Cl1 C19 H19B 109.4 . .
H19A C19 H19B 108.0 . .

loop_
_geom_bond_atom_site_label_1
_geom_bond_atom_site_label_2
_geom_bond_distance
_geom_bond_site_symmetry_2
Cu1 S2 2.3131(10) .
Cu1 S1 2.3299(9) .
Cu1 I1 2.6335(5) .
Cu1 I1 2.6690(5) 2_667
Cu1 Cu1 2.7555(8) 2_667
I1 Cu1 2.6690(5) 2_667
Cl1 C19 1.755(4) .
Cl2 C19 1.746(4) .
S1 C1 1.811(3) .
S1 C2 1.812(3) .
S2 C10 1.792(4) .
S2 C11 1.794(5) .
S2 C11' 1.982(16) .
O1 C5 1.215(4) .
O2 C8 1.202(4) .
O3 C14 1.208(4) .
O4 C17 1.207(4) .
N1 C5 1.387(4) .
N1 C8 1.397(4) .
N1 C4 1.470(4) .
N2 C14 1.392(4) .
N2 C17 1.393(4) .
N2 C13 1.462(4) .
C1 H1A 0.9800 .
C1 H1B 0.9800 .
C1 H1C 0.9800 .
C2 C3 1.533(4) .
C2 H2A 0.9900 .
C2 H2B 0.9900 .
C3 C4 1.520(4) .
C3 H3A 0.9900 .
C3 H3B 0.9900 .
C4 H4A 0.9900 .
C4 H4B 0.9900 .
C5 C6 1.490(4) .
C6 C9 1.390(4) .
C6 C7 1.394(4) .
C7 C9 1.384(4) 2_776
C7 C8 1.497(4) .
C9 C7 1.384(4) 2_776
C9 H9 0.9500 .
C10 H10A 0.9800 .
C10 H10B 0.9800 .
C10 H10C 0.9800 .
C11 C12 1.515(6) .
C11 H11A 0.9900 .
C11 H11B 0.9900 .
C12 C13 1.569(6) .
C12 H12A 0.9900 .
C12 H12B 0.9900 .
C11' C12' 1.45(2) .
C11' H11C 0.9900 .
C11' H11D 0.9900 .
C12' C13 1.535(17) .
C12' H12C 0.9900 .
C12' H12D 0.9900 .
C13 H13A 0.9900 .
C13 H13B 0.9900 .
C13 H13C 0.9900 .
C13 H13D 0.9900 .
C14 C15 1.492(4) .
C15 C16 1.385(4) .
C15 C18 1.386(4) .
C16 C18 1.388(4) 2_566
C16 C17 1.499(4) .
C18 C16 1.388(4) 2_566
C18 H18 0.9500 .
C19 H19A 0.9900 .
C19 H19B 0.9900 .

loop_
_geom_torsion_atom_site_label_1
_geom_torsion_atom_site_label_2
_geom_torsion_atom_site_label_3
_geom_torsion_atom_site_label_4
_geom_torsion
_geom_torsion_site_symmetry_1
_geom_torsion_site_symmetry_4
S2 Cu1 I1 Cu1 125.53(3) . 2_667
S1 Cu1 I1 Cu1 -115.50(3) . 2_667
I1 Cu1 I1 Cu1 0.0 2_667 2_667
S2 Cu1 S1 C1 89.04(14) . .
I1 Cu1 S1 C1 -30.85(14) . .
I1 Cu1 S1 C1 -155.46(13) 2_667 .
Cu1 Cu1 S1 C1 -94.98(14) 2_667 .
S2 Cu1 S1 C2 -18.29(12) . .
I1 Cu1 S1 C2 -138.18(11) . .
I1 Cu1 S1 C2 97.21(11) 2_667 .
Cu1 Cu1 S1 C2 157.70(11) 2_667 .
S1 Cu1 S2 C10 79.16(17) . .
I1 Cu1 S2 C10 -162.96(17) . .
I1 Cu1 S2 C10 -32.70(17) 2_667 .
Cu1 Cu1 S2 C10 -96.30(17) 2_667 .
S1 Cu1 S2 C11 -164.82(17) . .
I1 Cu1 S2 C11 -46.95(17) . .
I1 Cu1 S2 C11 83.32(17) 2_667 .
Cu1 Cu1 S2 C11 19.72(18) 2_667 .
S1 Cu1 S2 C11' 163.1(5) . .
I1 Cu1 S2 C11' -79.1(5) . .
I1 Cu1 S2 C11' 51.2(5) 2_667 .
Cu1 Cu1 S2 C11' -12.4(5) 2_667 .
C1 S1 C2 C3 73.0(3) . .
Cu1 S1 C2 C3 -175.67(19) . .
S1 C2 C3 C4 179.3(2) . .
C5 N1 C4 C3 103.9(4) . .
C8 N1 C4 C3 -79.4(4) . .
C2 C3 C4 N1 -63.6(4) . .
C8 N1 C5 O1 176.6(3) . .
C4 N1 C5 O1 -6.4(5) . .
C8 N1 C5 C6 -2.6(4) . .
C4 N1 C5 C6 174.4(3) . .
O1 C5 C6 C9 3.0(6) . .
N1 C5 C6 C9 -177.8(3) . .
O1 C5 C6 C7 -177.7(3) . .
N1 C5 C6 C7 1.5(4) . .
C9 C6 C7 C9 0.2(5) . 2_776
C5 C6 C7 C9 -179.2(3) . 2_776
C9 C6 C7 C8 179.4(3) . .
C5 C6 C7 C8 0.0(3) . .
C5 N1 C8 O2 -176.8(3) . .
C4 N1 C8 O2 6.1(5) . .
C5 N1 C8 C7 2.6(3) . .
C4 N1 C8 C7 -174.5(3) . .
C9 C7 C8 O2 -3.0(6) 2_776 .
C6 C7 C8 O2 177.9(3) . .
C9 C7 C8 N1 177.6(3) 2_776 .
C6 C7 C8 N1 -1.5(3) . .
C7 C6 C9 C7 -0.1(5) . 2_776
C5 C6 C9 C7 179.1(3) . 2_776
C10 S2 C11 C12 83.0(4) . .
C11' S2 C11 C12 36.3(11) . .
Cu1 S2 C11 C12 -35.9(4) . .
S2 C11 C12 C13 -176.7(3) . .
C10 S2 C11' C12' -151.0(14) . .
C11 S2 C11' C12' -16.4(9) . .
Cu1 S2 C11' C12' 100.6(13) . .
S2 C11' C12' C13 -167.6(9) . .
C14 N2 C13 C12' -51.9(8) . .
C17 N2 C13 C12' 134.2(8) . .
C14 N2 C13 C12 -94.7(4) . .
C17 N2 C13 C12 91.4(4) . .
C11' C12' C13 N2 -60.3(15) . .
C11' C12' C13 C12 34.7(10) . .
C11 C12 C13 N2 89.4(4) . .
C11 C12 C13 C12' -13.1(10) . .
C17 N2 C14 O3 178.6(3) . .
C13 N2 C14 O3 4.2(5) . .
C17 N2 C14 C15 -2.6(3) . .
C13 N2 C14 C15 -177.0(3) . .
O3 C14 C15 C16 179.6(3) . .
N2 C14 C15 C16 0.9(3) . .
O3 C14 C15 C18 1.6(6) . .
N2 C14 C15 C18 -177.1(3) . .
C18 C15 C16 C18 0.2(5) . 2_566
C14 C15 C16 C18 -178.0(3) . 2_566
C18 C15 C16 C17 179.2(3) . .
C14 C15 C16 C17 1.0(3) . .
C14 N2 C17 O4 -177.0(3) . .
C13 N2 C17 O4 -2.3(5) . .
C14 N2 C17 C16 3.2(3) . .
C13 N2 C17 C16 177.9(3) . .
C15 C16 C17 O4 177.6(3) . .
C18 C16 C17 O4 -3.5(6) 2_566 .
C15 C16 C17 N2 -2.5(3) . .
C18 C16 C17 N2 176.4(3) 2_566 .
C16 C15 C18 C16 -0.2(5) . 2_566
C14 C15 C18 C16 177.6(3) . 2_566
